data_4502354
loop_
_publ_author_name
'Wang, Jin-Po'
'Lu, Zhe-Jun'
'Zhu, Qin-Yu'
'Zhang, Ya-Ping'
'Qin, Yu-Rong'
'Bian, Guo-Qing'
'Dai, Jie'

_publ_section_title
;
 Calcium and Magnesium Bicarboxylates Combined with Tetrathiafulvalene
 Moiety
;
_journal_issue 5
_journal_name_full 'Crystal Growth &amp; Design'
_journal_page_first 2090
_journal_paper_doi 10.1021/cg901018s
_journal_volume 10
_journal_year 2010
_chemical_formula_sum 'C22 H40 Mg2 O20 S12'
_chemical_formula_weight 1057.88
_chemical_name_systematic
; 
 ? 
;
_space_group_IT_number 33
_symmetry_cell_setting orthorhombic
_symmetry_space_group_name_Hall 'P 2c -2n'
_symmetry_space_group_name_H-M 'P n a 21'
_atom_sites_solution_hydrogens geom
_atom_sites_solution_primary direct
_atom_sites_solution_secondary difmap
_audit_creation_method SHELXL-97
_cell_angle_alpha 90.00
_cell_angle_beta 90.00
_cell_angle_gamma 90.00
_cell_formula_units_Z 4
_cell_length_a 13.0264(16)
_cell_length_b 35.454(4)
_cell_length_c 9.2864(11)
_cell_measurement_temperature 193(2)
_cell_volume 4288.8(9)
_computing_structure_refinement 'SHELXL-97 (Sheldrick, 1997)'
_computing_structure_solution 'SHELXS-97 (Sheldrick, 1990)'
_diffrn_ambient_temperature 193(2)
_diffrn_detector_area_resol_mean 14.63
_diffrn_measured_fraction_theta_full 0.997
_diffrn_measured_fraction_theta_max 0.997
_diffrn_measurement_device_type 'Rigaku Saturn'
_diffrn_measurement_method \w
_diffrn_radiation_monochromator graphite
_diffrn_radiation_source 'fine-focus sealed tube'
_diffrn_radiation_type MoK\a
_diffrn_radiation_wavelength 0.71070
_diffrn_reflns_av_R_equivalents 0.0413
_diffrn_reflns_av_sigmaI/netI 0.0424
_diffrn_reflns_limit_h_max 16
_diffrn_reflns_limit_h_min -16
_diffrn_reflns_limit_k_max 45
_diffrn_reflns_limit_k_min -46
_diffrn_reflns_limit_l_max 12
_diffrn_reflns_limit_l_min -11
_diffrn_reflns_number 41018
_diffrn_reflns_theta_full 27.47
_diffrn_reflns_theta_max 27.47
_diffrn_reflns_theta_min 3.13
_exptl_absorpt_coefficient_mu 0.713
_exptl_absorpt_correction_T_max 0.8706
_exptl_absorpt_correction_T_min 0.6995
_exptl_absorpt_correction_type multi-scan
_exptl_absorpt_process_details 'Jacobson, R. (1998) Private communication'
_exptl_crystal_density_diffrn 1.638
_exptl_crystal_density_method 'not measured'
_exptl_crystal_F_000 2192
_exptl_crystal_size_max 0.54
_exptl_crystal_size_mid 0.20
_exptl_crystal_size_min 0.20
_refine_diff_density_max 0.925
_refine_diff_density_min -0.849
_refine_diff_density_rms 0.101
_refine_ls_abs_structure_details 'Flack H D (1983), Acta Cryst. A39, 876-881'
_refine_ls_abs_structure_Flack 0.18(10)
_refine_ls_extinction_method none
_refine_ls_goodness_of_fit_ref 1.069
_refine_ls_hydrogen_treatment constr
_refine_ls_matrix_type full
_refine_ls_number_parameters 472
_refine_ls_number_reflns 9478
_refine_ls_number_restraints 6
_refine_ls_restrained_S_all 1.081
_refine_ls_R_factor_all 0.0712
_refine_ls_R_factor_gt 0.0646
_refine_ls_shift/su_max 0.001
_refine_ls_shift/su_mean 0.000
_refine_ls_structure_factor_coef Fsqd
_refine_ls_weighting_details 'calc w=1/[\s^2^(Fo^2^)+(0.0839P)^2^+9.1060P] where P=(Fo^2^+2Fc^2^)/3'
_refine_ls_weighting_scheme calc
_refine_ls_wR_factor_gt 0.1658
_refine_ls_wR_factor_ref 0.1708
_reflns_number_gt 8621
_reflns_number_total 9478
_reflns_threshold_expression >2sigma(I)
_cod_data_source_file cg901018s_si_002.cif
_cod_data_source_block 4
_cod_original_sg_symbol_Hall 'P 2c -2n '
_cod_original_sg_symbol_H-M 'P n a 21 '
_cod_database_code 4502354

loop_
_symmetry_equiv_pos_as_xyz
'x, y, z'
'-x+1/2, y+1/2, z+1/2'
'x+1/2, -y+1/2, z'
'-x, -y, z+1/2'

loop_
_atom_site_label
_atom_site_type_symbol
_atom_site_fract_x
_atom_site_fract_y
_atom_site_fract_z
_atom_site_U_iso_or_equiv
_atom_site_adp_type
_atom_site_occupancy
_atom_site_symmetry_multiplicity
_atom_site_calc_flag
_atom_site_refinement_flags
S1 S 0.53184(10) 0.60336(4) 1.00997(18) 0.0345(3) Uani 1 1 d .
S2 S 0.70292(11) 0.59724(4) 1.21298(15) 0.0320(3) Uani 1 1 d .
S3 S 0.51272(11) 0.51103(4) 1.00494(19) 0.0386(4) Uani 1 1 d .
S4 S 0.67677(12) 0.50721(4) 1.22460(19) 0.0405(4) Uani 1 1 d .
S5 S 0.50011(15) 0.42779(5) 0.9667(2) 0.0507(4) Uani 1 1 d .
S6A S 0.6634(2) 0.42290(8) 1.2498(3) 0.0486(6) Uiso 0.65 1 d PD
S6B S 0.6950(4) 0.42175(16) 1.1833(7) 0.0541(13) Uiso 0.35 1 d PD
S7 S 0.80965(9) 0.59647(3) 0.82768(15) 0.0266(3) Uani 1 1 d .
S8 S 0.98397(10) 0.59834(3) 1.03067(14) 0.0285(3) Uani 1 1 d .
S9 S 0.79016(11) 0.50765(4) 0.86130(18) 0.0359(3) Uani 1 1 d .
S10 S 0.96609(11) 0.50562(4) 1.06124(16) 0.0343(3) Uani 1 1 d .
S11 S 0.79759(14) 0.42394(4) 0.8049(2) 0.0530(5) Uani 1 1 d .
S12 S 0.99692(12) 0.42195(4) 1.02744(19) 0.0399(3) Uani 1 1 d .
Mg1 Mg 0.76110(13) 0.72755(5) 0.9224(2) 0.0258(3) Uani 1 1 d .
Mg2 Mg 0.90562(16) 0.69362(5) 0.4117(2) 0.0321(4) Uani 1 1 d .
O1 O 0.6219(3) 0.70347(11) 0.9085(5) 0.0370(9) Uani 1 1 d .
O2 O 0.4705(3) 0.67678(12) 0.9378(7) 0.0573(15) Uani 1 1 d .
O3 O 0.7982(3) 0.69417(11) 1.0873(4) 0.0312(8) Uani 1 1 d .
O4 O 0.8048(4) 0.66280(12) 1.2926(4) 0.0395(10) Uani 1 1 d .
O6 O 0.8131(3) 0.69433(10) 0.7544(4) 0.0288(8) Uani 1 1 d .
O5 O 0.8843(3) 0.65860(10) 0.5854(4) 0.0308(8) Uani 1 1 d .
O7 O 1.0441(3) 0.69387(10) 0.8318(4) 0.0307(8) Uani 1 1 d .
O8 O 1.0949(3) 0.66922(11) 1.0433(4) 0.0375(9) Uani 1 1 d .
O9 O 0.7084(3) 0.76615(12) 1.0777(5) 0.0435(10) Uani 1 1 d .
O10 O 0.9088(3) 0.74948(10) 0.9388(4) 0.0322(8) Uani 1 1 d .
O11 O 0.7195(3) 0.76776(11) 0.7726(4) 0.0325(8) Uani 1 1 d .
O12 O 1.0108(5) 0.72133(16) 0.5461(5) 0.0666(17) Uani 1 1 d .
O13 O 0.7839(5) 0.72696(16) 0.4839(5) 0.0698(18) Uani 1 1 d .
O14 O 1.0289(3) 0.65953(12) 0.3356(5) 0.0424(10) Uani 1 1 d .
O15 O 0.9438(4) 0.73288(12) 0.2584(5) 0.0452(11) Uani 1 1 d .
O16 O 1.0348(7) 0.7905(3) 0.6299(12) 0.121(3) Uiso 1 1 d D
O17 O 0.7188(5) 0.79181(19) 0.3774(8) 0.0823(18) Uiso 1 1 d .
O18 O 0.3901(11) 0.6528(4) 0.3733(14) 0.177(5) Uiso 1 1 d .
O19 O 0.3074(8) 0.6485(3) 0.1101(12) 0.139(4) Uiso 1 1 d .
O20 O 0.0647(7) 0.7941(2) 0.3224(11) 0.114(3) Uiso 1 1 d .
C9 C 0.5655(4) 0.67742(15) 0.9562(7) 0.0343(12) Uani 1 1 d .
C10 C 0.7688(4) 0.66849(14) 1.1686(5) 0.0246(10) Uani 1 1 d .
C1 C 0.6100(4) 0.64363(14) 1.0309(6) 0.0272(10) Uani 1 1 d .
C2 C 0.6903(4) 0.64020(14) 1.1201(5) 0.0254(10) Uani 1 1 d .
C3 C 0.6124(4) 0.57339(15) 1.1082(6) 0.0297(11) Uani 1 1 d .
C4 C 0.6024(4) 0.53545(15) 1.1111(6) 0.0310(11) Uani 1 1 d .
C5 C 0.5590(5) 0.46609(16) 1.0515(8) 0.0398(14) Uani 1 1 d .
C6 C 0.6316(5) 0.46427(15) 1.1524(8) 0.0404(14) Uani 1 1 d D
C7 C 0.3996(6) 0.4167(3) 1.0930(10) 0.069(2) Uani 1 1 d .
H9C H 0.4296 0.4120 1.1881 0.104 Uiso 1 1 calc R
H9D H 0.3630 0.3941 1.0607 0.104 Uiso 1 1 calc R
H9E H 0.3515 0.4379 1.0989 0.104 Uiso 1 1 calc R
C8A C 0.7912(11) 0.4339(5) 1.3055(19) 0.079(4) Uiso 0.65 1 d PD
C8B C 0.8185(18) 0.4201(11) 1.268(4) 0.093(10) Uiso 0.35 1 d PD
C19 C 0.8604(4) 0.66595(13) 0.7113(6) 0.0256(10) Uani 1 1 d .
C20 C 1.0404(4) 0.66896(14) 0.9300(6) 0.0280(10) Uani 1 1 d .
C11 C 0.8894(4) 0.63639(14) 0.8223(6) 0.0258(10) Uani 1 1 d .
C12 C 0.9685(4) 0.63698(12) 0.9135(5) 0.0230(9) Uani 1 1 d .
C13 C 0.8920(4) 0.57085(14) 0.9404(6) 0.0262(10) Uani 1 1 d .
C14 C 0.8851(4) 0.53317(14) 0.9519(6) 0.0285(11) Uani 1 1 d .
C15 C 0.8506(4) 0.46384(14) 0.8861(6) 0.0324(12) Uani 1 1 d .
C16 C 0.9311(5) 0.46286(14) 0.9752(6) 0.0335(12) Uani 1 1 d .
C17 C 0.7192(12) 0.4429(3) 0.6710(16) 0.129(6) Uani 1 1 d .
H19D H 0.6618 0.4564 0.7156 0.193 Uiso 1 1 calc R
H19B H 0.6926 0.4225 0.6104 0.193 Uiso 1 1 calc R
H19C H 0.7592 0.4604 0.6117 0.193 Uiso 1 1 calc R
C18 C 1.1215(6) 0.4316(2) 0.9579(9) 0.057(2) Uani 1 1 d .
H20D H 1.1160 0.4386 0.8561 0.086 Uiso 1 1 calc R
H20E H 1.1646 0.4091 0.9673 0.086 Uiso 1 1 calc R
H20C H 1.1523 0.4525 1.0121 0.086 Uiso 1 1 calc R
C21 C 0.9232(11) 0.7959(5) 0.631(2) 0.163(7) Uiso 1 1 d D
C22 C 0.8407(7) 0.8252(3) 0.6763(11) 0.075(2) Uiso 1 1 d D

loop_
_atom_site_aniso_label
_atom_site_aniso_U_11
_atom_site_aniso_U_22
_atom_site_aniso_U_33
_atom_site_aniso_U_23
_atom_site_aniso_U_13
_atom_site_aniso_U_12
S1 0.0276(6) 0.0270(6) 0.0488(9) 0.0020(6) -0.0047(6) -0.0022(5)
S2 0.0394(7) 0.0260(6) 0.0305(7) 0.0028(5) -0.0053(6) -0.0048(5)
S3 0.0360(7) 0.0311(7) 0.0488(9) -0.0049(6) -0.0096(7) -0.0039(5)
S4 0.0430(8) 0.0298(7) 0.0486(9) 0.0017(7) -0.0117(7) -0.0033(6)
S5 0.0586(10) 0.0356(8) 0.0580(11) -0.0121(7) 0.0093(8) -0.0177(7)
S7 0.0281(6) 0.0212(6) 0.0305(7) 0.0015(5) -0.0020(5) -0.0010(4)
S8 0.0355(7) 0.0212(5) 0.0288(7) 0.0022(5) -0.0052(6) -0.0015(5)
S9 0.0341(7) 0.0220(6) 0.0516(9) -0.0025(6) -0.0064(6) 0.0004(5)
S10 0.0403(7) 0.0226(6) 0.0401(8) 0.0011(6) -0.0080(6) 0.0017(5)
S11 0.0551(9) 0.0248(7) 0.0790(13) -0.0151(8) -0.0102(9) -0.0018(6)
S12 0.0511(8) 0.0228(6) 0.0459(9) 0.0026(6) 0.0014(7) 0.0089(6)
Mg1 0.0263(8) 0.0244(8) 0.0266(8) 0.0020(7) -0.0010(7) 0.0002(6)
Mg2 0.0482(11) 0.0222(8) 0.0257(9) -0.0007(7) -0.0033(8) -0.0042(7)
O1 0.0259(18) 0.041(2) 0.044(2) 0.0159(19) -0.0075(18) -0.0069(16)
O2 0.0236(19) 0.036(2) 0.112(5) 0.026(3) 0.000(2) 0.0060(16)
O3 0.0322(19) 0.0312(19) 0.030(2) 0.0114(16) -0.0068(16) -0.0052(15)
O4 0.061(3) 0.036(2) 0.021(2) 0.0052(16) -0.0088(18) -0.0156(19)
O6 0.0372(19) 0.0226(18) 0.0266(19) 0.0028(14) -0.0010(15) 0.0063(15)
O5 0.051(2) 0.0214(17) 0.0202(18) 0.0006(14) 0.0014(16) 0.0002(15)
O7 0.0335(18) 0.0274(18) 0.031(2) 0.0037(16) -0.0038(16) -0.0050(14)
O8 0.046(2) 0.036(2) 0.031(2) 0.0021(17) -0.0131(18) -0.0086(17)
O9 0.052(3) 0.046(2) 0.032(2) -0.0040(18) 0.0015(19) 0.023(2)
O10 0.0277(18) 0.0282(18) 0.041(2) -0.0007(17) 0.0005(16) -0.0013(14)
O11 0.038(2) 0.031(2) 0.0290(19) 0.0019(15) -0.0007(16) 0.0025(16)
O12 0.099(4) 0.070(3) 0.031(2) 0.010(2) -0.025(3) -0.056(3)
O13 0.117(5) 0.059(3) 0.034(3) 0.009(2) 0.019(3) 0.037(3)
O14 0.057(3) 0.034(2) 0.036(2) 0.0021(18) 0.009(2) 0.0016(18)
O15 0.069(3) 0.038(2) 0.029(2) 0.0062(18) -0.011(2) -0.017(2)
C9 0.029(3) 0.030(3) 0.044(3) -0.002(2) 0.004(2) 0.000(2)
C10 0.027(2) 0.024(2) 0.023(2) -0.0061(19) 0.003(2) 0.0020(18)
C1 0.024(2) 0.027(2) 0.031(3) 0.000(2) 0.003(2) -0.0009(18)
C2 0.026(2) 0.027(2) 0.023(2) -0.0015(19) 0.0053(19) -0.0011(19)
C3 0.035(3) 0.026(3) 0.028(3) 0.000(2) 0.005(2) -0.006(2)
C4 0.030(3) 0.027(3) 0.036(3) 0.000(2) -0.002(2) -0.001(2)
C5 0.038(3) 0.030(3) 0.052(4) -0.004(3) 0.004(3) -0.004(2)
C6 0.047(3) 0.021(3) 0.053(4) 0.003(3) -0.004(3) -0.002(2)
C7 0.057(5) 0.087(6) 0.063(5) 0.004(5) -0.006(4) -0.034(4)
C19 0.035(3) 0.017(2) 0.025(2) -0.0035(18) -0.001(2) -0.0061(19)
C20 0.027(2) 0.025(2) 0.033(3) 0.001(2) -0.003(2) -0.0001(19)
C11 0.031(2) 0.022(2) 0.024(2) 0.0001(19) 0.006(2) -0.0001(19)
C12 0.031(2) 0.016(2) 0.022(2) -0.0006(18) 0.000(2) 0.0002(17)
C13 0.026(2) 0.024(2) 0.029(3) 0.001(2) -0.001(2) 0.0003(19)
C14 0.028(2) 0.019(2) 0.038(3) -0.001(2) 0.004(2) -0.0016(18)
C15 0.033(3) 0.023(2) 0.041(3) -0.004(2) 0.007(2) -0.002(2)
C16 0.041(3) 0.020(2) 0.040(3) 0.000(2) 0.004(2) -0.001(2)
C17 0.168(12) 0.076(7) 0.143(12) -0.015(7) -0.122(11) -0.004(7)
C18 0.052(4) 0.061(4) 0.058(5) 0.017(4) 0.012(3) 0.031(3)

loop_
_atom_type_symbol
_atom_type_description
_atom_type_scat_dispersion_real
_atom_type_scat_dispersion_imag
_atom_type_scat_source
C C 0.0033 0.0016 'International Tables Vol C Tables 4.2.6.8 and 6.1.1.4'
H H 0.0000 0.0000 'International Tables Vol C Tables 4.2.6.8 and 6.1.1.4'
Mg Mg 0.0486 0.0363 'International Tables Vol C Tables 4.2.6.8 and 6.1.1.4'
O O 0.0106 0.0060 'International Tables Vol C Tables 4.2.6.8 and 6.1.1.4'
S S 0.1246 0.1234 'International Tables Vol C Tables 4.2.6.8 and 6.1.1.4'

loop_
_geom_angle_atom_site_label_1
_geom_angle_atom_site_label_2
_geom_angle_atom_site_label_3
_geom_angle
_geom_angle_site_symmetry_1
_geom_angle_site_symmetry_3
C3 S1 C1 95.0(2) . .
C3 S2 C2 94.8(3) . .
C4 S3 C5 94.6(3) . .
C4 S4 C6 94.6(3) . .
C5 S5 C7 101.2(4) . .
C6 S6A C8A 100.7(6) . .
C6 S6B C8B 121.7(13) . .
C13 S7 C11 94.2(2) . .
C13 S8 C12 93.4(2) . .
C14 S9 C15 94.5(3) . .
C14 S10 C16 93.5(3) . .
C17 S11 C15 103.2(4) . .
C16 S12 C18 100.7(3) . .
O3 Mg1 O1 90.89(17) . .
O3 Mg1 O11 172.15(18) . .
O1 Mg1 O11 90.78(17) . .
O3 Mg1 O6 99.32(16) . .
O1 Mg1 O6 90.30(18) . .
O11 Mg1 O6 88.34(16) . .
O3 Mg1 O10 86.65(17) . .
O1 Mg1 O10 176.74(18) . .
O11 Mg1 O10 91.95(17) . .
O6 Mg1 O10 87.99(17) . .
O3 Mg1 O9 86.47(18) . .
O1 Mg1 O9 91.5(2) . .
O11 Mg1 O9 85.83(16) . .
O6 Mg1 O9 173.91(18) . .
O10 Mg1 O9 90.48(19) . .
O4 Mg2 O15 98.22(18) 1_554 .
O4 Mg2 O5 90.87(17) 1_554 .
O15 Mg2 O5 170.90(19) . .
O4 Mg2 O13 89.3(3) 1_554 .
O15 Mg2 O13 91.3(2) . .
O5 Mg2 O13 89.28(19) . .
O4 Mg2 O12 175.1(2) 1_554 .
O15 Mg2 O12 86.40(19) . .
O5 Mg2 O12 84.50(18) . .
O13 Mg2 O12 92.3(3) . .
O4 Mg2 O14 90.1(2) 1_554 .
O15 Mg2 O14 88.4(2) . .
O5 Mg2 O14 91.13(17) . .
O13 Mg2 O14 179.3(2) . .
O12 Mg2 O14 88.3(2) . .
C9 O1 Mg1 144.6(4) . .
C10 O3 Mg1 145.7(4) . .
C10 O4 Mg2 130.6(4) . 1_556
C19 O6 Mg1 149.8(4) . .
C19 O5 Mg2 130.4(3) . .
O2 C9 O1 122.9(5) . .
O2 C9 C1 115.6(5) . .
O1 C9 C1 121.4(5) . .
O3 C10 O4 123.9(5) . .
O3 C10 C2 121.1(5) . .
O4 C10 C2 114.9(5) . .
C2 C1 C9 131.3(5) . .
C2 C1 S1 116.4(4) . .
C9 C1 S1 111.8(4) . .
C1 C2 C10 131.0(5) . .
C1 C2 S2 117.1(4) . .
C10 C2 S2 111.6(4) . .
C4 C3 S2 122.4(4) . .
C4 C3 S1 123.9(4) . .
S2 C3 S1 113.6(3) . .
C3 C4 S4 121.9(4) . .
C3 C4 S3 122.9(4) . .
S4 C4 S3 115.2(3) . .
C6 C5 S5 126.2(5) . .
C6 C5 S3 117.4(4) . .
S5 C5 S3 116.3(4) . .
C5 C6 S6B 119.6(5) . .
C5 C6 S4 117.5(4) . .
S6B C6 S4 121.7(4) . .
C5 C6 S6A 124.4(5) . .
S6B C6 S6A 24.4(2) . .
S4 C6 S6A 116.2(4) . .
S5 C7 H9C 109.5 . .
S5 C7 H9D 109.5 . .
H9C C7 H9D 109.5 . .
S5 C7 H9E 109.5 . .
H9C C7 H9E 109.5 . .
H9D C7 H9E 109.5 . .
O5 C19 O6 126.7(5) . .
O5 C19 C11 115.7(4) . .
O6 C19 C11 117.6(4) . .
O8 C20 O7 124.7(5) . .
O8 C20 C12 116.5(5) . .
O7 C20 C12 118.9(5) . .
C12 C11 C19 127.8(4) . .
C12 C11 S7 116.8(4) . .
C19 C11 S7 115.4(4) . .
C11 C12 C20 124.6(4) . .
C11 C12 S8 117.9(4) . .
C20 C12 S8 117.4(4) . .
C14 C13 S7 121.4(4) . .
C14 C13 S8 124.0(4) . .
S7 C13 S8 114.5(3) . .
C13 C14 S9 121.6(4) . .
C13 C14 S10 123.9(4) . .
S9 C14 S10 114.5(3) . .
C16 C15 S11 123.8(4) . .
C16 C15 S9 117.1(4) . .
S11 C15 S9 118.9(3) . .
C15 C16 S12 125.2(4) . .
C15 C16 S10 117.3(4) . .
S12 C16 S10 117.2(3) . .
S11 C17 H19D 109.5 . .
S11 C17 H19B 109.5 . .
H19D C17 H19B 109.5 . .
S11 C17 H19C 109.5 . .
H19D C17 H19C 109.5 . .
H19B C17 H19C 109.5 . .
S12 C18 H20D 109.5 . .
S12 C18 H20E 109.5 . .
H20D C18 H20E 109.5 . .
S12 C18 H20C 109.5 . .
H20D C18 H20C 109.5 . .
H20E C18 H20C 109.5 . .
O16 C21 C22 140.8(15) . .

loop_
_geom_bond_atom_site_label_1
_geom_bond_atom_site_label_2
_geom_bond_distance
_geom_bond_site_symmetry_2
S1 C3 1.750(6) .
S1 C1 1.765(5) .
S2 C3 1.747(6) .
S2 C2 1.758(5) .
S3 C4 1.757(6) .
S3 C5 1.758(6) .
S4 C4 1.747(6) .
S4 C6 1.764(6) .
S5 C5 1.747(6) .
S5 C7 1.802(9) .
S6A C6 1.772(6) .
S6A C8A 1.786(13) .
S6B C6 1.742(8) .
S6B C8B 1.790(18) .
S7 C13 1.753(5) .
S7 C11 1.756(5) .
S8 C13 1.757(5) .
S8 C12 1.761(5) .
S9 C14 1.748(6) .
S9 C15 1.757(5) .
S10 C14 1.760(6) .
S10 C16 1.774(5) .
S11 C17 1.743(10) .
S11 C15 1.745(5) .
S12 C16 1.753(6) .
S12 C18 1.779(8) .
Mg1 O3 1.995(4) .
Mg1 O1 2.008(4) .
Mg1 O11 2.064(4) .
Mg1 O6 2.069(4) .
Mg1 O10 2.081(4) .
Mg1 O9 2.104(4) .
Mg2 O4 2.036(4) 1_554
Mg2 O15 2.053(4) .
Mg2 O5 2.054(4) .
Mg2 O13 2.088(6) .
Mg2 O12 2.097(5) .
Mg2 O14 2.131(5) .
O1 C9 1.261(7) .
O2 C9 1.249(7) .
O3 C10 1.243(6) .
O4 C10 1.260(6) .
O4 Mg2 2.036(4) 1_556
O6 C19 1.245(6) .
O5 C19 1.237(6) .
O7 C20 1.270(6) .
O8 C20 1.269(7) .
O16 C21 1.466(14) .
C9 C1 1.501(8) .
C10 C2 1.501(7) .
C1 C2 1.340(7) .
C3 C4 1.352(7) .
C5 C6 1.333(9) .
C7 H9C 0.9800 .
C7 H9D 0.9800 .
C7 H9E 0.9800 .
C19 C11 1.518(7) .
C20 C12 1.478(7) .
C11 C12 1.334(7) .
C13 C14 1.343(7) .
C15 C16 1.336(8) .
C17 H19D 0.9800 .
C17 H19B 0.9800 .
C17 H19C 0.9800 .
C18 H20D 0.9800 .
C18 H20E 0.9800 .
C18 H20C 0.9800 .
C21 C22 1.553(14) .

loop_
_geom_torsion_atom_site_label_1
_geom_torsion_atom_site_label_2
_geom_torsion_atom_site_label_3
_geom_torsion_atom_site_label_4
_geom_torsion
_geom_torsion_site_symmetry_1
O3 Mg1 O1 C9 -5.9(7) .
O11 Mg1 O1 C9 -178.2(7) .
O6 Mg1 O1 C9 93.5(7) .
O10 Mg1 O1 C9 35(4) .
O9 Mg1 O1 C9 -92.3(7) .
O1 Mg1 O3 C10 -0.4(7) .
O11 Mg1 O3 C10 101.9(14) .
O6 Mg1 O3 C10 -90.8(7) .
O10 Mg1 O3 C10 -178.2(7) .
O9 Mg1 O3 C10 91.1(7) .
O3 Mg1 O6 C19 -7.9(7) .
O1 Mg1 O6 C19 -98.8(7) .
O11 Mg1 O6 C19 170.4(7) .
O10 Mg1 O6 C19 78.4(7) .
O9 Mg1 O6 C19 153.9(16) .
O4 Mg2 O5 C19 -126.6(5) 1_554
O15 Mg2 O5 C19 56.4(15) .
O13 Mg2 O5 C19 -37.3(5) .
O12 Mg2 O5 C19 55.0(5) .
O14 Mg2 O5 C19 143.3(5) .
Mg1 O1 C9 O2 164.3(6) .
Mg1 O1 C9 C1 -19.9(10) .
Mg1 O3 C10 O4 -155.7(5) .
Mg1 O3 C10 C2 28.0(9) .
Mg2 O4 C10 O3 7.1(8) 1_556
Mg2 O4 C10 C2 -176.4(4) 1_556
O2 C9 C1 C2 -147.4(6) .
O1 C9 C1 C2 36.5(9) .
O2 C9 C1 S1 24.5(7) .
O1 C9 C1 S1 -151.6(5) .
C3 S1 C1 C2 -7.3(5) .
C3 S1 C1 C9 179.4(4) .
C9 C1 C2 C10 -5.0(10) .
S1 C1 C2 C10 -176.7(4) .
C9 C1 C2 S2 167.9(5) .
S1 C1 C2 S2 -3.8(6) .
O3 C10 C2 C1 -33.1(8) .
O4 C10 C2 C1 150.3(6) .
O3 C10 C2 S2 153.7(4) .
O4 C10 C2 S2 -22.9(6) .
C3 S2 C2 C1 12.9(5) .
C3 S2 C2 C10 -172.9(4) .
C2 S2 C3 C4 166.6(5) .
C2 S2 C3 S1 -17.4(3) .
C1 S1 C3 C4 -168.2(5) .
C1 S1 C3 S2 15.9(4) .
S2 C3 C4 S4 2.1(7) .
S1 C3 C4 S4 -173.6(3) .
S2 C3 C4 S3 -179.3(3) .
S1 C3 C4 S3 5.1(8) .
C6 S4 C4 C3 -173.6(5) .
C6 S4 C4 S3 7.6(4) .
C5 S3 C4 C3 172.8(5) .
C5 S3 C4 S4 -8.4(4) .
C7 S5 C5 C6 85.1(7) .
C7 S5 C5 S3 -91.5(5) .
C4 S3 C5 C6 6.2(6) .
C4 S3 C5 S5 -176.8(4) .
S5 C5 C6 S6B 13.5(9) .
S3 C5 C6 S6B -169.9(4) .
S5 C5 C6 S4 -178.6(4) .
S3 C5 C6 S4 -2.0(8) .
S5 C5 C6 S6A -14.8(9) .
S3 C5 C6 S6A 161.8(4) .
C8B S6B C6 C5 158.3(15) .
C8B S6B C6 S4 -9.1(16) .
C8B S6B C6 S6A -93.0(16) .
C4 S4 C6 C5 -3.4(6) .
C4 S4 C6 S6B 164.2(5) .
C4 S4 C6 S6A -168.6(4) .
C8A S6A C6 C5 157.6(8) .
C8A S6A C6 S6B 71.1(8) .
C8A S6A C6 S4 -38.4(8) .
Mg2 O5 C19 O6 24.1(8) .
Mg2 O5 C19 C11 -158.0(3) .
Mg1 O6 C19 O5 -170.5(5) .
Mg1 O6 C19 C11 11.6(9) .
O5 C19 C11 C12 101.6(6) .
O6 C19 C11 C12 -80.3(7) .
O5 C19 C11 S7 -77.3(5) .
O6 C19 C11 S7 100.9(5) .
C13 S7 C11 C12 -9.9(4) .
C13 S7 C11 C19 169.1(4) .
C19 C11 C12 C20 4.6(8) .
S7 C11 C12 C20 -176.5(4) .
C19 C11 C12 S8 -179.6(4) .
S7 C11 C12 S8 -0.8(6) .
O8 C20 C12 C11 163.2(5) .
O7 C20 C12 C11 -17.2(8) .
O8 C20 C12 S8 -12.6(6) .
O7 C20 C12 S8 167.1(4) .
C13 S8 C12 C11 11.0(4) .
C13 S8 C12 C20 -172.9(4) .
C11 S7 C13 C14 -161.2(5) .
C11 S7 C13 S8 17.3(3) .
C12 S8 C13 C14 161.0(5) .
C12 S8 C13 S7 -17.5(3) .
S7 C13 C14 S9 -2.8(7) .
S8 C13 C14 S9 178.9(3) .
S7 C13 C14 S10 179.2(3) .
S8 C13 C14 S10 0.9(7) .
C15 S9 C14 C13 164.7(5) .
C15 S9 C14 S10 -17.1(4) .
C16 S10 C14 C13 -164.4(5) .
C16 S10 C14 S9 17.5(3) .
C17 S11 C15 C16 -165.9(8) .
C17 S11 C15 S9 19.0(7) .
C14 S9 C15 C16 9.5(5) .
C14 S9 C15 S11 -175.0(4) .
S11 C15 C16 S12 -0.5(8) .
S9 C15 C16 S12 174.7(3) .
S11 C15 C16 S10 -173.9(3) .
S9 C15 C16 S10 1.3(6) .
C18 S12 C16 C15 118.1(6) .
C18 S12 C16 S10 -68.5(4) .
C14 S10 C16 C15 -11.3(5) .
C14 S10 C16 S12 174.7(4) .
